data_7051737
loop_
_publ_author_name
'Shahid, Muhammad'
'Mazhar, Muhammad'
'Hamid, Mazhar'
'Zeller, Matthias'
'O'Brien, Paul'
'Malik, Mohammad A.'
'Raftery, James'
'Hunter, Allen D.'

_publ_section_title
;
 Isostructural cage complexes of copper with cadmium or zinc for single
 source deposition of composite materials
;
_journal_issue 11
_journal_name_full 'New Journal of Chemistry'
_journal_page_first 2241
_journal_paper_doi 10.1039/b9nj00217k
_journal_volume 33
_journal_year 2009
_chemical_formula_moiety 'C28 H58 Cd2 Cu4 N4 O17, H2 O'
_chemical_formula_sum 'C28 H60 Cd2 Cu4 N4 O18'
_chemical_formula_weight 1219.76
_chemical_name_systematic
;
?
;
_space_group_IT_number 15
_symmetry_cell_setting monoclinic
_symmetry_space_group_name_Hall '-C 2yc'
_symmetry_space_group_name_H-M 'C 1 2/c 1'
_atom_sites_solution_hydrogens geom
_atom_sites_solution_primary direct
_atom_sites_solution_secondary difmap
_audit_creation_method SHELXL-97
_cell_angle_alpha 90.00
_cell_angle_beta 108.779(2)
_cell_angle_gamma 90.00
_cell_formula_units_Z 4
_cell_length_a 21.449(3)
_cell_length_b 13.6325(16)
_cell_length_c 15.8019(18)
_cell_measurement_reflns_used 6426
_cell_measurement_temperature 100(2)
_cell_measurement_theta_max 30.46
_cell_measurement_theta_min 2.44
_cell_volume 4374.6(9)
_computing_cell_refinement 'SAINT+ 6.45 (Bruker, 2003)'
_computing_data_collection 'SMART 5.630 (Bruker, 1997-2002)'
_computing_data_reduction 'SAINT+ 6.45'
_computing_molecular_graphics 'SHELXTL 6.14'
_computing_publication_material 'SHELXTL 6.14'
_computing_structure_refinement 'SHELXTL 6.14'
_computing_structure_solution 'SHELXTL 6.14 (Bruker, 2000-2003)'
_diffrn_ambient_temperature 100(2)
_diffrn_measured_fraction_theta_full 0.991
_diffrn_measured_fraction_theta_max 0.991
_diffrn_measurement_device_type 'Bruker AXS SMART APEX CCD diffractometer'
_diffrn_measurement_method '\w scans'
_diffrn_radiation_monochromator graphite
_diffrn_radiation_source 'fine-focus sealed tube'
_diffrn_radiation_type MoK\a
_diffrn_radiation_wavelength 0.71073
_diffrn_reflns_av_R_equivalents 0.0335
_diffrn_reflns_av_sigmaI/netI 0.0341
_diffrn_reflns_limit_h_max 27
_diffrn_reflns_limit_h_min -28
_diffrn_reflns_limit_k_max 17
_diffrn_reflns_limit_k_min -18
_diffrn_reflns_limit_l_max 21
_diffrn_reflns_limit_l_min -20
_diffrn_reflns_number 16902
_diffrn_reflns_theta_full 28.28
_diffrn_reflns_theta_max 28.28
_diffrn_reflns_theta_min 1.80
_diffrn_standards_decay_% 0
_diffrn_standards_number 0
_exptl_absorpt_coefficient_mu 2.935
_exptl_absorpt_correction_T_max 0.746
_exptl_absorpt_correction_T_min 0.384
_exptl_absorpt_correction_type multi-scan
_exptl_absorpt_process_details 'SADABS in SAINT+ (Bruker, 2003)'
_exptl_crystal_colour blue
_exptl_crystal_density_diffrn 1.852
_exptl_crystal_density_method 'not measured'
_exptl_crystal_description block
_exptl_crystal_F_000 2448
_exptl_crystal_size_max 0.50
_exptl_crystal_size_mid 0.31
_exptl_crystal_size_min 0.10
_refine_diff_density_max 2.459
_refine_diff_density_min -1.388
_refine_diff_density_rms 0.268
_refine_ls_extinction_method none
_refine_ls_goodness_of_fit_ref 1.214
_refine_ls_hydrogen_treatment mixed
_refine_ls_matrix_type full
_refine_ls_number_parameters 279
_refine_ls_number_reflns 5376
_refine_ls_number_restraints 18
_refine_ls_restrained_S_all 1.215
_refine_ls_R_factor_all 0.1028
_refine_ls_R_factor_gt 0.0627
_refine_ls_shift/su_max 0.001
_refine_ls_shift/su_mean 0.000
_refine_ls_structure_factor_coef Fsqd
_refine_ls_weighting_details 'calc w=1/[\s^2^(Fo^2^)+(0.0431P)^2^+117.1744P] where P=(Fo^2^+2Fc^2^)/3'
_refine_ls_weighting_scheme calc
_refine_ls_wR_factor_gt 0.1381
_refine_ls_wR_factor_ref 0.1803
_reflns_number_gt 3828
_reflns_number_total 5376
_reflns_threshold_expression I>2\s(I)
_cod_data_source_file b9nj00217k.txt
_cod_data_source_block 06mz410m
_cod_depositor_comments
;
The following automatic conversions were performed:
'_symmetry_cell_setting' value 'Monoclinic' changed to 'monoclinic'
according to '/home/saulius/struct/CIF-dictionaries/cif_core.dic'
dictionary named 'cif_core.dic' version 2.4.1 from 2010-06-29.

Automatic conversion script
Id: cif_fix_enum 1527 2010-12-29 10:47:43Z saulius 
;
_cod_original_sg_symbol_H-M C2/c
_cod_database_code 7051737

loop_
_symmetry_equiv_pos_as_xyz
'x, y, z'
'-x, y, -z+1/2'
'x+1/2, y+1/2, z'
'-x+1/2, y+1/2, -z+1/2'
'-x, -y, -z'
'x, -y, z-1/2'
'-x+1/2, -y+1/2, -z'
'x+1/2, -y+1/2, z-1/2'

loop_
_atom_site_label
_atom_site_type_symbol
_atom_site_fract_x
_atom_site_fract_y
_atom_site_fract_z
_atom_site_U_iso_or_equiv
_atom_site_adp_type
_atom_site_occupancy
_atom_site_symmetry_multiplicity
_atom_site_calc_flag
_atom_site_refinement_flags
_atom_site_disorder_assembly
_atom_site_disorder_group
C1 C 0.4458(4) 0.9513(6) 0.3722(6) 0.0366(17) Uani 1 1 d . A .
H1A H 0.4022 0.9766 0.3354 0.044 Uiso 1 1 calc R . .
H1B H 0.4756 1.0081 0.3926 0.044 Uiso 1 1 calc R . .
C2 C 0.4387(5) 0.8989(7) 0.4517(6) 0.0436(19) Uani 1 1 d . . .
H2A H 0.4101 0.9370 0.4779 0.052 Uiso 1 1 calc R . .
H2B H 0.4824 0.8909 0.4979 0.052 Uiso 1 1 calc R . .
C3 C 0.3384(5) 0.8089(10) 0.3762(7) 0.063(3) Uani 1 1 d . . .
H3A H 0.3179 0.8390 0.4169 0.095 Uiso 1 1 calc R . .
H3B H 0.3194 0.7437 0.3585 0.095 Uiso 1 1 calc R . .
H3C H 0.3305 0.8501 0.3229 0.095 Uiso 1 1 calc R . .
C4 C 0.4211(6) 0.7426(9) 0.5034(7) 0.057(3) Uani 1 1 d . . .
H4A H 0.3996 0.7744 0.5423 0.086 Uiso 1 1 calc R . .
H4B H 0.4686 0.7389 0.5343 0.086 Uiso 1 1 calc R . .
H4C H 0.4033 0.6762 0.4887 0.086 Uiso 1 1 calc R . .
C5 C 0.3007(4) 0.7396(9) 0.1621(7) 0.027(2) Uani 0.680(11) 1 d PD A 1
H5A H 0.2767 0.8022 0.1442 0.032 Uiso 0.680(11) 1 calc PR A 1
H5B H 0.2868 0.7085 0.2097 0.032 Uiso 0.680(11) 1 calc PR A 1
C6 C 0.2897(5) 0.6696(8) 0.0803(7) 0.033(2) Uani 0.680(11) 1 d PD A 1
H6A H 0.2436 0.6459 0.0606 0.039 Uiso 0.680(11) 1 calc PR A 1
H6B H 0.2967 0.7065 0.0302 0.039 Uiso 0.680(11) 1 calc PR A 1
C7 C 0.3159(8) 0.5157(12) 0.1612(10) 0.057(4) Uani 0.680(11) 1 d PD A 1
H7A H 0.2709 0.4928 0.1309 0.086 Uiso 0.680(11) 1 calc PR A 1
H7B H 0.3176 0.5499 0.2164 0.086 Uiso 0.680(11) 1 calc PR A 1
H7C H 0.3459 0.4593 0.1756 0.086 Uiso 0.680(11) 1 calc PR A 1
C8 C 0.3316(7) 0.5326(11) 0.0182(9) 0.050(3) Uani 0.680(11) 1 d PD A 1
H8A H 0.3568 0.4712 0.0313 0.074 Uiso 0.680(11) 1 calc PR A 1
H8B H 0.3500 0.5753 -0.0177 0.074 Uiso 0.680(11) 1 calc PR A 1
H8C H 0.2855 0.5181 -0.0150 0.074 Uiso 0.680(11) 1 calc PR A 1
C5B C 0.3056(9) 0.7476(17) 0.1315(16) 0.027(2) Uani 0.320(11) 1 d PD A 2
H5B1 H 0.3030 0.7687 0.0705 0.032 Uiso 0.320(11) 1 calc PR A 2
H5B2 H 0.2759 0.7893 0.1527 0.032 Uiso 0.320(11) 1 calc PR A 2
C6B C 0.2863(9) 0.6377(14) 0.1318(14) 0.033(2) Uani 0.320(11) 1 d PD A 2
H6B1 H 0.2877 0.6170 0.1925 0.039 Uiso 0.320(11) 1 calc PR A 2
H6B2 H 0.2414 0.6264 0.0900 0.039 Uiso 0.320(11) 1 calc PR A 2
C7B C 0.3202(15) 0.581(2) 0.0063(11) 0.057(4) Uani 0.320(11) 1 d PD A 2
H7B1 H 0.2841 0.5347 -0.0198 0.086 Uiso 0.320(11) 1 calc PR A 2
H7B2 H 0.3591 0.5605 -0.0089 0.086 Uiso 0.320(11) 1 calc PR A 2
H7B3 H 0.3068 0.6468 -0.0176 0.086 Uiso 0.320(11) 1 calc PR A 2
C8B C 0.3378(14) 0.4790(12) 0.1345(18) 0.050(3) Uani 0.320(11) 1 d PD A 2
H8B1 H 0.3039 0.4405 0.0907 0.074 Uiso 0.320(11) 1 calc PR A 2
H8B2 H 0.3296 0.4779 0.1921 0.074 Uiso 0.320(11) 1 calc PR A 2
H8B3 H 0.3812 0.4508 0.1418 0.074 Uiso 0.320(11) 1 calc PR A 2
C9 C 0.4012(3) 0.8034(6) -0.0104(5) 0.0326(16) Uani 1 1 d . A .
C10 C 0.3797(4) 0.7913(6) -0.1113(5) 0.0383(18) Uani 1 1 d . . .
H10A H 0.4187 0.7853 -0.1305 0.057 Uiso 1 1 calc R . .
H10B H 0.3540 0.8487 -0.1400 0.057 Uiso 1 1 calc R . .
H10C H 0.3526 0.7322 -0.1286 0.057 Uiso 1 1 calc R . .
C11 C 0.3478(4) 1.0607(6) 0.1596(5) 0.0373(17) Uani 1 1 d . A .
C12 C 0.3079(5) 1.1549(7) 0.1491(6) 0.051(2) Uani 1 1 d . . .
H12A H 0.3376 1.2103 0.1718 0.076 Uiso 1 1 calc R . .
H12B H 0.2770 1.1495 0.1831 0.076 Uiso 1 1 calc R . .
H12C H 0.2833 1.1654 0.0858 0.076 Uiso 1 1 calc R . .
C13 C 0.4705(4) 0.5395(6) 0.3606(5) 0.0359(17) Uani 1 1 d . A .
C14 C 0.4427(4) 0.4421(6) 0.3733(6) 0.045(2) Uani 1 1 d . . .
H14A H 0.4578 0.4252 0.4370 0.068 Uiso 1 1 calc R . .
H14B H 0.4576 0.3920 0.3398 0.068 Uiso 1 1 calc R . .
H14C H 0.3945 0.4455 0.3516 0.068 Uiso 1 1 calc R . .
Cd1 Cd 0.41938(2) 0.89669(4) 0.16724(3) 0.02921(16) Uani 1 1 d . . .
Cu1 Cu 0.42296(4) 0.65043(7) 0.16587(6) 0.0291(2) Uani 1 1 d . . .
Cu2 Cu 0.45595(4) 0.75095(7) 0.33670(6) 0.0297(2) Uani 1 1 d . . .
N1 N 0.4085(3) 0.7998(5) 0.4207(5) 0.0370(15) Uani 1 1 d . . .
N2 N 0.3358(3) 0.5823(5) 0.1027(4) 0.0352(14) Uani 1 1 d D . .
O1 O 0.5000 0.7133(5) 0.2500 0.0269(14) Uani 1 2 d S . .
O2 O 0.4710(3) 0.8897(4) 0.3192(3) 0.0302(11) Uani 1 1 d . . .
O3 O 0.3721(2) 0.7547(4) 0.1911(3) 0.0322(11) Uani 1 1 d D . .
O4 O 0.4350(3) 0.7356(4) 0.0370(4) 0.0347(12) Uani 1 1 d . . .
O5 O 0.3851(3) 0.8828(4) 0.0186(3) 0.0352(12) Uani 1 1 d . . .
O6 O 0.4056(3) 1.0683(5) 0.1567(4) 0.0439(14) Uani 1 1 d . . .
O7 O 0.3212(3) 0.9824(5) 0.1681(4) 0.0443(14) Uani 1 1 d . . .
O8 O 0.4344(3) 0.6131(4) 0.3520(4) 0.0356(12) Uani 1 1 d . . .
O9 O 0.5294(3) 0.5394(4) 0.3603(4) 0.0396(13) Uani 1 1 d . . .
O10 O 0.5000 1.2077(10) 0.2500 0.081(4) Uani 1 2 d SD A .
H10D H 0.468(5) 1.180(4) 0.212(8) 0.122 Uiso 1 1 d D . .

loop_
_atom_site_aniso_label
_atom_site_aniso_U_11
_atom_site_aniso_U_22
_atom_site_aniso_U_33
_atom_site_aniso_U_23
_atom_site_aniso_U_13
_atom_site_aniso_U_12
C1 0.032(4) 0.036(4) 0.040(4) -0.008(3) 0.010(3) -0.002(3)
C2 0.043(5) 0.043(5) 0.042(5) -0.006(4) 0.010(4) -0.001(4)
C3 0.033(5) 0.107(10) 0.050(6) -0.008(6) 0.015(4) 0.000(5)
C4 0.060(6) 0.074(7) 0.041(5) 0.004(5) 0.020(5) 0.007(5)
C5 0.008(3) 0.045(5) 0.025(6) 0.016(5) 0.001(4) -0.009(3)
C6 0.024(4) 0.036(5) 0.029(5) -0.001(4) -0.005(4) -0.003(4)
C7 0.050(8) 0.058(9) 0.048(7) 0.025(7) -0.006(6) -0.014(7)
C8 0.037(6) 0.047(7) 0.047(7) -0.011(6) -0.010(5) -0.012(6)
C5B 0.008(3) 0.045(5) 0.025(6) 0.016(5) 0.001(4) -0.009(3)
C6B 0.024(4) 0.036(5) 0.029(5) -0.001(4) -0.005(4) -0.003(4)
C7B 0.050(8) 0.058(9) 0.048(7) 0.025(7) -0.006(6) -0.014(7)
C8B 0.037(6) 0.047(7) 0.047(7) -0.011(6) -0.010(5) -0.012(6)
C9 0.023(3) 0.041(4) 0.028(3) -0.008(3) 0.000(3) 0.005(3)
C10 0.044(4) 0.038(4) 0.025(4) -0.004(3) 0.000(3) 0.007(3)
C11 0.041(4) 0.042(4) 0.025(3) -0.001(3) 0.006(3) 0.008(4)
C12 0.058(6) 0.053(6) 0.039(5) -0.001(4) 0.013(4) 0.020(5)
C13 0.031(4) 0.042(4) 0.030(4) 0.011(3) 0.004(3) 0.004(3)
C14 0.041(5) 0.036(4) 0.048(5) 0.008(4) 0.000(4) -0.010(4)
Cd1 0.0263(3) 0.0306(3) 0.0255(3) -0.00032(19) 0.00094(19) 0.00118(19)
Cu1 0.0265(4) 0.0274(4) 0.0251(4) -0.0017(3) -0.0031(3) 0.0008(3)
Cu2 0.0275(4) 0.0323(5) 0.0254(4) 0.0001(3) 0.0030(3) -0.0025(3)
N1 0.036(3) 0.038(4) 0.041(4) 0.001(3) 0.018(3) -0.002(3)
N2 0.031(3) 0.036(3) 0.027(3) -0.001(3) -0.006(2) -0.001(3)
O1 0.021(3) 0.028(3) 0.026(3) 0.000 0.000(3) 0.000
O2 0.032(3) 0.027(3) 0.026(2) 0.001(2) 0.002(2) 0.002(2)
O3 0.021(2) 0.037(3) 0.029(3) -0.003(2) -0.0049(19) 0.000(2)
O4 0.029(3) 0.038(3) 0.029(3) 0.003(2) -0.001(2) 0.002(2)
O5 0.037(3) 0.034(3) 0.027(3) -0.006(2) 0.000(2) -0.002(2)
O6 0.044(3) 0.046(3) 0.040(3) 0.001(3) 0.012(3) 0.010(3)
O7 0.040(3) 0.050(4) 0.039(3) 0.000(3) 0.009(3) 0.008(3)
O8 0.037(3) 0.033(3) 0.033(3) 0.003(2) 0.006(2) -0.009(2)
O9 0.032(3) 0.032(3) 0.045(3) 0.004(2) -0.002(2) -0.002(2)
O10 0.050(7) 0.083(9) 0.082(9) 0.000 -0.019(6) 0.000

loop_
_atom_type_symbol
_atom_type_description
_atom_type_scat_dispersion_real
_atom_type_scat_dispersion_imag
_atom_type_scat_source
C C 0.0033 0.0016 'International Tables Vol C Tables 4.2.6.8 and 6.1.1.4'
H H 0.0000 0.0000 'International Tables Vol C Tables 4.2.6.8 and 6.1.1.4'
N N 0.0061 0.0033 'International Tables Vol C Tables 4.2.6.8 and 6.1.1.4'
O O 0.0106 0.0060 'International Tables Vol C Tables 4.2.6.8 and 6.1.1.4'
Cu Cu 0.3201 1.2651 'International Tables Vol C Tables 4.2.6.8 and 6.1.1.4'
Cd Cd -0.8075 1.2024 'International Tables Vol C Tables 4.2.6.8 and 6.1.1.4'

loop_
_geom_angle_atom_site_label_1
_geom_angle_atom_site_label_2
_geom_angle_atom_site_label_3
_geom_angle
_geom_angle_site_symmetry_1
_geom_angle_site_symmetry_3
_geom_angle_publ_flag
O2 C1 C2 112.2(7) . . ?
O2 C1 H1A 109.2 . . ?
C2 C1 H1A 109.2 . . ?
O2 C1 H1B 109.2 . . ?
C2 C1 H1B 109.2 . . ?
H1A C1 H1B 107.9 . . ?
C1 C2 N1 107.6(7) . . ?
C1 C2 H2A 110.2 . . ?
N1 C2 H2A 110.2 . . ?
C1 C2 H2B 110.2 . . ?
N1 C2 H2B 110.2 . . ?
H2A C2 H2B 108.5 . . ?
N1 C3 H3A 109.5 . . ?
N1 C3 H3B 109.5 . . ?
H3A C3 H3B 109.5 . . ?
N1 C3 H3C 109.5 . . ?
H3A C3 H3C 109.5 . . ?
H3B C3 H3C 109.5 . . ?
N1 C4 H4A 109.5 . . ?
N1 C4 H4B 109.5 . . ?
H4A C4 H4B 109.5 . . ?
N1 C4 H4C 109.5 . . ?
H4A C4 H4C 109.5 . . ?
H4B C4 H4C 109.5 . . ?
O3 C5 C6 102.1(8) . . ?
O3 C5 H5A 111.3 . . ?
C6 C5 H5A 111.3 . . ?
O3 C5 H5B 111.3 . . ?
C6 C5 H5B 111.3 . . ?
H5A C5 H5B 109.2 . . ?
N2 C6 C5 111.9(8) . . ?
N2 C6 H6A 109.2 . . ?
C5 C6 H6A 109.2 . . ?
N2 C6 H6B 109.2 . . ?
C5 C6 H6B 109.2 . . ?
H6A C6 H6B 107.9 . . ?
N2 C7 H7A 109.5 . . ?
N2 C7 H7B 109.5 . . ?
N2 C7 H7C 109.5 . . ?
N2 C8 H8A 109.5 . . ?
N2 C8 H8B 109.5 . . ?
N2 C8 H8C 109.5 . . ?
O3 C5B C6B 105.8(15) . . ?
O3 C5B H5B1 110.6 . . ?
C6B C5B H5B1 110.6 . . ?
O3 C5B H5B2 110.6 . . ?
C6B C5B H5B2 110.6 . . ?
H5B1 C5B H5B2 108.7 . . ?
N2 C6B C5B 105.7(17) . . ?
N2 C6B H6B1 110.6 . . ?
C5B C6B H6B1 110.6 . . ?
N2 C6B H6B2 110.6 . . ?
C5B C6B H6B2 110.6 . . ?
H6B1 C6B H6B2 108.7 . . ?
N2 C7B H7B1 109.5 . . ?
N2 C7B H7B2 109.5 . . ?
H7B1 C7B H7B2 109.5 . . ?
N2 C7B H7B3 109.5 . . ?
H7B1 C7B H7B3 109.5 . . ?
H7B2 C7B H7B3 109.5 . . ?
N2 C8B H8B1 109.5 . . ?
N2 C8B H8B2 109.5 . . ?
H8B1 C8B H8B2 109.5 . . ?
N2 C8B H8B3 109.5 . . ?
H8B1 C8B H8B3 109.5 . . ?
H8B2 C8B H8B3 109.5 . . ?
O4 C9 O5 125.7(7) . . ?
O4 C9 C10 117.8(7) . . ?
O5 C9 C10 116.5(7) . . ?
C9 C10 H10A 109.5 . . ?
C9 C10 H10B 109.5 . . ?
H10A C10 H10B 109.5 . . ?
C9 C10 H10C 109.5 . . ?
H10A C10 H10C 109.5 . . ?
H10B C10 H10C 109.5 . . ?
O7 C11 O6 124.6(8) . . ?
O7 C11 C12 118.4(8) . . ?
O6 C11 C12 116.9(8) . . ?
O7 C11 Cd1 63.6(4) . . ?
O6 C11 Cd1 61.1(4) . . ?
C12 C11 Cd1 176.1(6) . . ?
C11 C12 H12A 109.5 . . ?
C11 C12 H12B 109.5 . . ?
H12A C12 H12B 109.5 . . ?
C11 C12 H12C 109.5 . . ?
H12A C12 H12C 109.5 . . ?
H12B C12 H12C 109.5 . . ?
O8 C13 O9 125.9(8) . . ?
O8 C13 C14 117.9(7) . . ?
O9 C13 C14 116.2(8) . . ?
C13 C14 H14A 109.5 . . ?
C13 C14 H14B 109.5 . . ?
H14A C14 H14B 109.5 . . ?
C13 C14 H14C 109.5 . . ?
H14A C14 H14C 109.5 . . ?
H14B C14 H14C 109.5 . . ?
O5 Cd1 O3 95.1(2) . . ?
O5 Cd1 O2 94.3(2) . 2_655 ?
O3 Cd1 O2 116.62(18) . 2_655 ?
O5 Cd1 O2 168.5(2) . . ?
O3 Cd1 O2 83.25(18) . . ?
O2 Cd1 O2 76.5(2) 2_655 . ?
O5 Cd1 O6 91.1(2) . . ?
O3 Cd1 O6 143.6(2) . . ?
O2 Cd1 O6 98.6(2) 2_655 . ?
O2 Cd1 O6 97.0(2) . . ?
O5 Cd1 O7 93.2(2) . . ?
O3 Cd1 O7 88.5(2) . . ?
O2 Cd1 O7 152.9(2) 2_655 . ?
O2 Cd1 O7 98.2(2) . . ?
O6 Cd1 O7 55.2(2) . . ?
O5 Cd1 C11 91.9(2) . . ?
O3 Cd1 C11 115.9(2) . . ?
O2 Cd1 C11 126.2(2) 2_655 . ?
O2 Cd1 C11 99.0(2) . . ?
O6 Cd1 C11 27.9(2) . . ?
O7 Cd1 C11 27.4(2) . . ?
O5 Cd1 Cu2 137.04(14) . . ?
O3 Cd1 Cu2 48.64(12) . . ?
O2 Cd1 Cu2 85.91(13) 2_655 . ?
O2 Cd1 Cu2 36.89(13) . . ?
O6 Cd1 Cu2 131.46(15) . . ?
O7 Cd1 Cu2 105.85(15) . . ?
C11 Cd1 Cu2 122.14(17) . . ?
O3 Cu1 O9 176.8(2) . 2_655 ?
O3 Cu1 O1 86.9(2) . . ?
O9 Cu1 O1 95.7(2) 2_655 . ?
O3 Cu1 N2 86.9(2) . . ?
O9 Cu1 N2 90.2(3) 2_655 . ?
O1 Cu1 N2 167.10(19) . . ?
O3 Cu1 O4 92.3(2) . . ?
O9 Cu1 O4 89.4(2) 2_655 . ?
O1 Cu1 O4 93.77(17) . . ?
N2 Cu1 O4 97.8(2) . . ?
O3 Cu1 Cu2 55.93(15) . . ?
O9 Cu1 Cu2 125.27(17) 2_655 . ?
O1 Cu1 Cu2 42.36(5) . . ?
N2 Cu1 Cu2 125.52(19) . . ?
O4 Cu1 Cu2 119.58(14) . . ?
O3 Cu1 Cu2 102.82(17) . 2_655 ?
O9 Cu1 Cu2 80.39(18) 2_655 2_655 ?
O1 Cu1 Cu2 41.39(5) . 2_655 ?
N2 Cu1 Cu2 151.44(18) . 2_655 ?
O4 Cu1 Cu2 55.55(13) . 2_655 ?
Cu2 Cu1 Cu2 80.87(4) . 2_655 ?
O2 Cu2 O1 90.9(3) . . ?
O2 Cu2 O8 176.1(2) . . ?
O1 Cu2 O8 91.2(3) . . ?
O2 Cu2 N1 85.1(3) . . ?
O1 Cu2 N1 175.5(3) . . ?
O8 Cu2 N1 92.7(3) . . ?
O2 Cu2 O3 87.2(2) . . ?
O1 Cu2 O3 73.74(13) . . ?
O8 Cu2 O3 90.3(2) . . ?
N1 Cu2 O3 103.8(2) . . ?
O2 Cu2 Cu1 109.08(16) . . ?
O1 Cu2 Cu1 42.03(9) . . ?
O8 Cu2 Cu1 70.55(17) . . ?
N1 Cu2 Cu1 137.7(2) . . ?
O3 Cu2 Cu1 40.78(13) . . ?
O2 Cu2 Cu1 105.16(16) . 2_655 ?
O1 Cu2 Cu1 41.07(9) . 2_655 ?
O8 Cu2 Cu1 78.50(18) . 2_655 ?
N1 Cu2 Cu1 142.4(2) . 2_655 ?
O3 Cu2 Cu1 112.63(13) . 2_655 ?
Cu1 Cu2 Cu1 73.74(4) . 2_655 ?
O2 Cu2 Cd1 44.94(15) . . ?
O1 Cu2 Cd1 67.97(16) . . ?
O8 Cu2 Cd1 133.36(16) . . ?
N1 Cu2 Cd1 107.6(2) . . ?
O3 Cu2 Cd1 44.75(13) . . ?
Cu1 Cu2 Cd1 66.24(3) . . ?
Cu1 Cu2 Cd1 104.78(3) 2_655 . ?
C3 N1 C4 110.0(8) . . ?
C3 N1 C2 110.6(8) . . ?
C4 N1 C2 104.4(7) . . ?
C3 N1 Cu2 111.9(6) . . ?
C4 N1 Cu2 114.8(6) . . ?
C2 N1 Cu2 104.7(5) . . ?
C7 N2 C8 110.1(11) . . ?
C7B N2 C6B 112.6(12) . . ?
C7B N2 C8B 108.3(15) . . ?
C6B N2 C8B 108.6(12) . . ?
C7 N2 C6 109.6(9) . . ?
C8 N2 C6 107.8(7) . . ?
C7B N2 Cu1 112.7(13) . . ?
C7 N2 Cu1 112.6(7) . . ?
C8 N2 Cu1 115.6(7) . . ?
C6B N2 Cu1 104.5(8) . . ?
C8B N2 Cu1 110.0(11) . . ?
C6 N2 Cu1 100.6(5) . . ?
Cu1 O1 Cu1 128.0(4) . 2_655 ?
Cu1 O1 Cu2 95.61(6) . . ?
Cu1 O1 Cu2 97.54(6) 2_655 . ?
Cu1 O1 Cu2 97.54(6) . 2_655 ?
Cu1 O1 Cu2 95.61(6) 2_655 2_655 ?
Cu2 O1 Cu2 149.7(4) . 2_655 ?
C1 O2 Cu2 112.3(5) . . ?
C1 O2 Cd1 119.8(4) . 2_655 ?
Cu2 O2 Cd1 103.8(2) . 2_655 ?
C1 O2 Cd1 116.6(4) . . ?
Cu2 O2 Cd1 98.2(2) . . ?
Cd1 O2 Cd1 103.3(2) 2_655 . ?
C5B O3 Cu1 109.0(12) . . ?
C5 O3 Cu1 116.1(6) . . ?
C5B O3 Cd1 110.5(9) . . ?
C5 O3 Cd1 123.0(6) . . ?
Cu1 O3 Cd1 106.5(2) . . ?
C5B O3 Cu2 153.8(11) . . ?
C5 O3 Cu2 132.5(6) . . ?
Cu1 O3 Cu2 83.29(18) . . ?
Cd1 O3 Cu2 86.61(17) . . ?
C9 O4 Cu1 130.7(5) . . ?
C9 O5 Cd1 114.7(5) . . ?
C11 O6 Cd1 91.1(5) . . ?
C11 O6 O10 125.8(5) . . ?
C11 O7 Cd1 89.0(5) . . ?
C13 O8 Cu2 128.2(5) . . ?
C13 O9 Cu1 126.5(5) . 2_655 ?

loop_
_geom_bond_atom_site_label_1
_geom_bond_atom_site_label_2
_geom_bond_distance
_geom_bond_site_symmetry_2
_geom_bond_publ_flag
C1 O2 1.411(9) . ?
C1 C2 1.495(12) . ?
C1 H1A 0.9900 . ?
C1 H1B 0.9900 . ?
C2 N1 1.511(11) . ?
C2 H2A 0.9900 . ?
C2 H2B 0.9900 . ?
C3 N1 1.445(11) . ?
C3 H3A 0.9800 . ?
C3 H3B 0.9800 . ?
C3 H3C 0.9800 . ?
C4 N1 1.471(12) . ?
C4 H4A 0.9800 . ?
C4 H4B 0.9800 . ?
C4 H4C 0.9800 . ?
C5 O3 1.464(9) . ?
C5 C6 1.563(14) . ?
C5 H5A 0.9900 . ?
C5 H5B 0.9900 . ?
C6 N2 1.514(12) . ?
C6 H6A 0.9900 . ?
C6 H6B 0.9900 . ?
C7 N2 1.455(12) . ?
C7 H7A 0.9800 . ?
C7 H7B 0.9800 . ?
C7 H7C 0.9800 . ?
C8 N2 1.474(12) . ?
C8 H8A 0.9800 . ?
C8 H8B 0.9800 . ?
C8 H8C 0.9800 . ?
C5B O3 1.436(16) . ?
C5B C6B 1.555(19) . ?
C5B H5B1 0.9900 . ?
C5B H5B2 0.9900 . ?
C6B N2 1.491(17) . ?
C6B H6B1 0.9900 . ?
C6B H6B2 0.9900 . ?
C7B N2 1.451(15) . ?
C7B H7B1 0.9800 . ?
C7B H7B2 0.9800 . ?
C7B H7B3 0.9800 . ?
C8B N2 1.492(15) . ?
C8B H8B1 0.9800 . ?
C8B H8B2 0.9800 . ?
C8B H8B3 0.9800 . ?
C9 O4 1.262(9) . ?
C9 O5 1.265(9) . ?
C9 C10 1.520(10) . ?
C10 H10A 0.9800 . ?
C10 H10B 0.9800 . ?
C10 H10C 0.9800 . ?
C11 O7 1.239(11) . ?
C11 O6 1.259(10) . ?
C11 C12 1.522(12) . ?
C11 Cd1 2.693(8) . ?
C12 H12A 0.9800 . ?
C12 H12B 0.9800 . ?
C12 H12C 0.9800 . ?
C13 O8 1.247(10) . ?
C13 O9 1.265(10) . ?
C13 C14 1.496(11) . ?
C14 H14A 0.9800 . ?
C14 H14B 0.9800 . ?
C14 H14C 0.9800 . ?
Cd1 O5 2.232(5) . ?
Cd1 O3 2.272(6) . ?
Cd1 O2 2.293(5) 2_655 ?
Cd1 O2 2.299(5) . ?
Cd1 O6 2.357(6) . ?
Cd1 O7 2.412(6) . ?
Cd1 Cu2 3.2220(11) . ?
Cu1 O3 1.910(5) . ?
Cu1 O9 1.943(6) 2_655 ?
Cu1 O1 1.954(3) . ?
Cu1 N2 2.038(6) . ?
Cu1 O4 2.429(6) . ?
Cu1 Cu2 2.9045(13) . ?
Cu1 Cu2 2.9484(13) 2_655 ?
Cu2 O2 1.954(5) . ?
Cu2 O1 1.966(2) . ?
Cu2 O8 1.969(5) . ?
Cu2 N1 2.027(7) . ?
Cu2 O3 2.423(5) . ?
Cu2 Cu1 2.9485(13) 2_655 ?
O1 Cu1 1.954(3) 2_655 ?
O1 Cu2 1.966(2) 2_655 ?
O2 Cd1 2.293(5) 2_655 ?
O9 Cu1 1.943(6) 2_655 ?
O10 H10D 0.84(2) . ?

loop_
_geom_hbond_atom_site_label_D
_geom_hbond_atom_site_label_H
_geom_hbond_atom_site_label_A
_geom_hbond_distance_DH
_geom_hbond_distance_HA
_geom_hbond_distance_DA
_geom_hbond_angle_DHA
_geom_hbond_site_symmetry_A
O10 H10D O6 0.84(2) 2.04(4) 2.822(11) 156(7) .
